data_4129143
loop_
_publ_author_name
'Wilde, Justin H.'
'Smith, Jacob A.'
'Dickie, Diane A.'
'Harman, W. Dean'

_publ_section_title
;
 Molybdenum-Promoted Synthesis of Isoquinuclidines with Bridgehead
 CF<sub>3</sub> Groups.
;
_journal_issue 47
_journal_name_full 'Journal of the American Chemical Society'
_journal_page_first 18890
_journal_page_last 18899
_journal_paper_doi 10.1021/jacs.9b10781
_journal_volume 141
_journal_year 2019
_chemical_formula_sum 'C19 H17 F3 N2 O4'
_chemical_formula_weight 394.34
_space_group_crystal_system monoclinic
_space_group_IT_number 15
_space_group_name_Hall '-C 2yc'
_space_group_name_H-M_alt 'C 1 2/c 1'
_atom_sites_solution_hydrogens geom
_atom_sites_solution_primary dual
_cell_angle_alpha 90
_cell_angle_beta 110.890(3)
_cell_angle_gamma 90
_cell_formula_units_Z 8
_cell_length_a 19.0565(11)
_cell_length_b 7.1857(4)
_cell_length_c 26.1183(14)
_cell_measurement_reflns_used 7809
_cell_measurement_temperature 100.(2)
_cell_measurement_theta_max 68.4354
_cell_measurement_theta_min 3.6227
_cell_volume 3341.4(3)
_computing_cell_refinement 'SAINT V8.38A (Bruker AXS Inc., 2017)'
_computing_data_collection 'Bruker Instrument Service v2017.5.0.0'
_computing_data_reduction 'SAINT V8.38A (Bruker AXS Inc., 2017)'
_computing_structure_refinement 'SHELXL-2017/1 (Sheldrick, 2017)'
_computing_structure_solution 'SHELXT 2014/5 (Sheldrick, 2014)'
_diffrn_ambient_temperature 100.(2)
_diffrn_detector_area_resol_mean 8.3333
_diffrn_measured_fraction_theta_full 0.998
_diffrn_measured_fraction_theta_max 0.998
_diffrn_measurement_device_type 'Bruker Kappa APEXII Duo'
_diffrn_measurement_method '\f and \w scans'
_diffrn_radiation_monochromator 'multi-layer mirror'
_diffrn_radiation_type 'Cu K\a'
_diffrn_radiation_wavelength 1.54178
_diffrn_reflns_av_R_equivalents 0.0534
_diffrn_reflns_av_unetI/netI 0.0320
_diffrn_reflns_limit_h_max 22
_diffrn_reflns_limit_h_min -22
_diffrn_reflns_limit_k_max 8
_diffrn_reflns_limit_k_min -8
_diffrn_reflns_limit_l_max 31
_diffrn_reflns_limit_l_min -31
_diffrn_reflns_number 21883
_diffrn_reflns_theta_full 68.43
_diffrn_reflns_theta_max 68.43
_diffrn_reflns_theta_min 3.62
_diffrn_source 'Incoatec Microfocus I\mS'
_exptl_absorpt_coefficient_mu 1.143
_exptl_absorpt_correction_T_max 0.90
_exptl_absorpt_correction_T_min 0.84
_exptl_absorpt_correction_type multi-scan
_exptl_absorpt_process_details
;
SADABS-2016/2 - Bruker AXS area detector scaling and absorption correction
;
_exptl_crystal_colour colourless
_exptl_crystal_density_diffrn 1.568
_exptl_crystal_density_method 'not measured'
_exptl_crystal_description block
_exptl_crystal_F_000 1632
_exptl_crystal_size_max 0.157
_exptl_crystal_size_mid 0.113
_exptl_crystal_size_min 0.098
_refine_diff_density_max 0.283
_refine_diff_density_min -0.247
_refine_ls_extinction_method none
_refine_ls_goodness_of_fit_ref 1.027
_refine_ls_hydrogen_treatment constr
_refine_ls_matrix_type full
_refine_ls_number_parameters 255
_refine_ls_number_reflns 3075
_refine_ls_number_restraints 0
_refine_ls_restrained_S_all 1.027
_refine_ls_R_factor_all 0.0387
_refine_ls_R_factor_gt 0.0341
_refine_ls_shift/su_max 0.001
_refine_ls_shift/su_mean 0.000
_refine_ls_structure_factor_coef Fsqd
_refine_ls_weighting_details 'w=1/[\s^2^(Fo^2^)+(0.0441P)^2^+3.5955P] where P=(Fo^2^+2Fc^2^)/3'
_refine_ls_weighting_scheme calc
_refine_ls_wR_factor_gt 0.0868
_refine_ls_wR_factor_ref 0.0900
_reflns_number_gt 2717
_reflns_number_total 3075
_reflns_threshold_expression 'I > 2\s(I)'
_cod_data_source_file ja9b10781_si_002.cif
_cod_data_source_block 19
_cod_depositor_comments
;
The following automatic conversions were performed:

data item '_exptl_absorpt_correction_type' value 'Multi-Scan' was
changed to 'multi-scan' in accordance with the
/home/data/users/saulius/crontab/automatic-downloads/rss-feeds/ACS/lib/dictionaries/cif_core.dic
dictionary named 'cif_core.dic' version 2.4.2 last updated on
2011-04-26.

Automatic conversion script
Id: cif_fix_values 6909 2019-04-08 15:41:33Z antanas 

 Adding full bibliography for 4129132--4129146.cif.
;
_cod_original_sg_symbol_H-M 'C 2/c'
_cod_database_code 4129143

loop_
_space_group_symop_operation_xyz
'x, y, z'
'-x, y, -z+1/2'
'x+1/2, y+1/2, z'
'-x+1/2, y+1/2, -z+1/2'
'-x, -y, -z'
'x, -y, z-1/2'
'-x+1/2, -y+1/2, -z'
'x+1/2, -y+1/2, z-1/2'

loop_
_atom_site_type_symbol
_atom_site_label
_atom_site_fract_x
_atom_site_fract_y
_atom_site_fract_z
_atom_site_U_iso_or_equiv
_atom_site_adp_type
_atom_site_calc_flag
_atom_site_refinement_flags_adp
_atom_site_refinement_flags_posn
_atom_site_occupancy
F F1 0.33156(6) 0.31325(13) 0.30095(4) 0.0278(2) Uani d . . 1
F F2 0.29024(5) 0.55650(13) 0.25058(3) 0.0229(2) Uani d . . 1
F F3 0.40669(5) 0.48198(13) 0.27594(4) 0.0246(2) Uani d . . 1
O O1 0.50187(7) 1.11126(15) 0.43179(4) 0.0234(3) Uani d . . 1
O O2 0.41177(6) 0.86911(16) 0.25952(4) 0.0216(2) Uani d . . 1
O O3 0.34956(8) 0.52623(16) 0.61673(5) 0.0315(3) Uani d . . 1
O O4 0.35900(6) 0.20830(15) 0.60676(4) 0.0230(3) Uani d . . 1
N N1 0.31220(7) 0.56517(17) 0.37246(5) 0.0146(3) Uani d . . 1
N N2 0.46941(7) 1.00780(17) 0.34315(5) 0.0144(3) Uani d . . 1
C C1 0.23223(8) 0.5863(2) 0.33939(6) 0.0211(3) Uani d . . 1
H H1A 0.202075 0.55825 0.361977 0.032 Uiso calc U R 1
H H1B 0.218746 0.500221 0.30826 0.032 Uiso calc U R 1
H H1C 0.222456 0.714379 0.325852 0.032 Uiso calc U R 1
C C2 0.33137(8) 0.6649(2) 0.42536(6) 0.0139(3) Uani d . . 1
H H2 0.290712 0.757565 0.421726 0.017 Uiso calc U R 1
C C3 0.40580(8) 0.7731(2) 0.43716(6) 0.0146(3) Uani d . . 1
H H3 0.422498 0.83466 0.473899 0.018 Uiso calc U R 1
C C4 0.46340(8) 0.6383(2) 0.43275(6) 0.0158(3) Uani d . . 1
H H4 0.509861 0.616518 0.461687 0.019 Uiso calc U R 1
C C5 0.44367(8) 0.5526(2) 0.38501(6) 0.0156(3) Uani d . . 1
H H5 0.475043 0.464846 0.376354 0.019 Uiso calc U R 1
C C6 0.36660(8) 0.6063(2) 0.34518(6) 0.0141(3) Uani d . . 1
C C7 0.34826(9) 0.4902(2) 0.29304(6) 0.0185(3) Uani d . . 1
C C8 0.36431(8) 0.82057(19) 0.33400(5) 0.0129(3) Uani d . . 1
H H8 0.311522 0.858841 0.312498 0.016 Uiso calc U R 1
C C9 0.39043(8) 0.91685(19) 0.39042(6) 0.0142(3) Uani d . . 1
H H9 0.350945 1.00622 0.391846 0.017 Uiso calc U R 1
C C10 0.46049(8) 1.0238(2) 0.39324(6) 0.0156(3) Uani d . . 1
C C11 0.41628(8) 0.8959(2) 0.30637(6) 0.0144(3) Uani d . . 1
C C12 0.52726(8) 1.1064(2) 0.32936(6) 0.0182(3) Uani d . . 1
H H12A 0.505531 1.218176 0.308145 0.027 Uiso calc U R 1
H H12B 0.546975 1.024915 0.307563 0.027 Uiso calc U R 1
H H12C 0.568127 1.142202 0.363118 0.027 Uiso calc U R 1
C C13 0.33532(8) 0.5323(2) 0.47180(6) 0.0143(3) Uani d . . 1
C C14 0.33754(9) 0.6085(2) 0.52202(6) 0.0178(3) Uani d . . 1
H H14 0.334036 0.738839 0.526696 0.021 Uiso calc U R 1
C C15 0.34501(8) 0.4857(2) 0.56394(6) 0.0174(3) Uani d . . 1
C C16 0.35005(8) 0.2960(2) 0.55798(6) 0.0164(3) Uani d . . 1
C C17 0.34714(8) 0.2182(2) 0.50949(6) 0.0186(3) Uani d . . 1
H H17 0.350054 0.087373 0.505299 0.022 Uiso calc U R 1
C C18 0.33962(8) 0.3418(2) 0.46621(6) 0.0167(3) Uani d . . 1
H H18 0.33742 0.292785 0.431884 0.02 Uiso calc U R 1
C C19 0.35833(14) 0.3522(3) 0.64375(8) 0.0381(5) Uani d . . 1
H H19A 0.316448 0.332096 0.657158 0.046 Uiso calc U R 1
H H19B 0.405967 0.350879 0.675693 0.046 Uiso calc U R 1

loop_
_atom_site_aniso_label
_atom_site_aniso_U_11
_atom_site_aniso_U_22
_atom_site_aniso_U_33
_atom_site_aniso_U_12
_atom_site_aniso_U_13
_atom_site_aniso_U_23
F1 0.0427(6) 0.0163(5) 0.0231(5) -0.0062(4) 0.0101(4) -0.0059(4)
F2 0.0239(5) 0.0278(5) 0.0118(4) -0.0029(4) 0.0001(4) -0.0028(4)
F3 0.0294(5) 0.0272(5) 0.0199(4) 0.0038(4) 0.0121(4) -0.0047(4)
O1 0.0317(6) 0.0212(6) 0.0154(5) -0.0114(5) 0.0060(5) -0.0036(4)
O2 0.0258(6) 0.0269(6) 0.0132(5) -0.0055(5) 0.0082(4) -0.0020(4)
O3 0.0619(9) 0.0214(6) 0.0168(6) -0.0001(6) 0.0209(6) 0.0021(5)
O4 0.0330(6) 0.0200(5) 0.0173(5) 0.0014(5) 0.0106(5) 0.0069(4)
N1 0.0141(6) 0.0179(6) 0.0101(6) -0.0028(5) 0.0022(5) 0.0001(5)
N2 0.0147(6) 0.0147(6) 0.0135(6) -0.0008(5) 0.0046(5) 0.0005(5)
C1 0.0141(7) 0.0300(9) 0.0167(7) -0.0058(6) 0.0026(6) 0.0023(6)
C2 0.0150(7) 0.0146(7) 0.0117(7) 0.0003(5) 0.0043(5) -0.0003(5)
C3 0.0184(7) 0.0146(7) 0.0098(6) -0.0028(5) 0.0038(5) 0.0001(5)
C4 0.0138(7) 0.0173(7) 0.0141(7) -0.0025(5) 0.0022(5) 0.0041(5)
C5 0.0158(7) 0.0134(7) 0.0174(7) 0.0022(5) 0.0057(6) 0.0036(5)
C6 0.0152(7) 0.0149(7) 0.0115(7) -0.0008(5) 0.0040(6) -0.0001(5)
C7 0.0224(8) 0.0167(7) 0.0151(7) -0.0016(6) 0.0051(6) -0.0012(6)
C8 0.0128(6) 0.0145(7) 0.0106(6) 0.0010(5) 0.0030(5) 0.0005(5)
C9 0.0176(7) 0.0128(7) 0.0121(7) 0.0003(5) 0.0053(6) -0.0001(5)
C10 0.0201(7) 0.0123(7) 0.0131(7) 0.0001(6) 0.0042(6) 0.0027(5)
C11 0.0152(7) 0.0138(7) 0.0130(7) 0.0022(5) 0.0034(5) 0.0013(5)
C12 0.0175(7) 0.0184(7) 0.0197(7) -0.0020(6) 0.0080(6) 0.0019(6)
C13 0.0107(6) 0.0170(7) 0.0142(7) -0.0006(5) 0.0034(5) 0.0016(5)
C14 0.0239(8) 0.0137(7) 0.0177(7) -0.0001(6) 0.0096(6) 0.0004(6)
C15 0.0196(7) 0.0202(7) 0.0135(7) -0.0015(6) 0.0073(6) -0.0009(6)
C16 0.0137(7) 0.0192(7) 0.0164(7) 0.0003(5) 0.0056(6) 0.0062(6)
C17 0.0208(7) 0.0142(7) 0.0213(7) 0.0002(6) 0.0080(6) 0.0012(6)
C18 0.0181(7) 0.0173(7) 0.0147(7) -0.0003(6) 0.0059(6) -0.0012(6)
C19 0.0731(14) 0.0246(9) 0.0229(9) 0.0052(9) 0.0247(9) 0.0066(7)

loop_
_atom_type_symbol
_atom_type_description
_atom_type_scat_dispersion_real
_atom_type_scat_dispersion_imag
_atom_type_scat_source
C C 0.0181 0.0091 'International Tables Vol C Tables 4.2.6.8 and 6.1.1.4'
H H 0.0000 0.0000 'International Tables Vol C Tables 4.2.6.8 and 6.1.1.4'
F F 0.0727 0.0534 'International Tables Vol C Tables 4.2.6.8 and 6.1.1.4'
N N 0.0311 0.0180 'International Tables Vol C Tables 4.2.6.8 and 6.1.1.4'
O O 0.0492 0.0322 'International Tables Vol C Tables 4.2.6.8 and 6.1.1.4'

loop_
_geom_angle_atom_site_label_1
_geom_angle_atom_site_label_2
_geom_angle_atom_site_label_3
_geom_angle
C15 O3 C19 105.39(12)
C16 O4 C19 105.57(12)
C1 N1 C2 110.97(11)
C1 N1 C6 117.01(11)
C2 N1 C6 111.69(11)
C11 N2 C10 113.60(12)
C11 N2 C12 122.86(12)
C10 N2 C12 123.47(12)
N1 C1 H1A 109.5
N1 C1 H1B 109.5
H1A C1 H1B 109.5
N1 C1 H1C 109.5
H1A C1 H1C 109.5
H1B C1 H1C 109.5
N1 C2 C13 111.43(12)
N1 C2 C3 109.40(11)
C13 C2 C3 111.96(11)
N1 C2 H2 108.0
C13 C2 H2 108.0
C3 C2 H2 108.0
C4 C3 C9 108.01(11)
C4 C3 C2 107.69(12)
C9 C3 C2 106.03(11)
C4 C3 H3 111.6
C9 C3 H3 111.6
C2 C3 H3 111.6
C5 C4 C3 113.86(13)
C5 C4 H4 123.1
C3 C4 H4 123.1
C4 C5 C6 114.18(13)
C4 C5 H5 122.9
C6 C5 H5 122.9
N1 C6 C5 106.96(11)
N1 C6 C7 110.06(12)
C5 C6 C7 109.30(12)
N1 C6 C8 107.93(11)
C5 C6 C8 109.52(11)
C7 C6 C8 112.88(11)
F3 C7 F2 106.10(12)
F3 C7 F1 106.25(12)
F2 C7 F1 106.98(12)
F3 C7 C6 111.59(12)
F2 C7 C6 113.68(12)
F1 C7 C6 111.78(12)
C11 C8 C9 104.56(11)
C11 C8 C6 117.39(11)
C9 C8 C6 106.58(11)
C11 C8 H8 109.3
C9 C8 H8 109.3
C6 C8 H8 109.3
C10 C9 C8 104.60(11)
C10 C9 C3 112.60(11)
C8 C9 C3 111.16(11)
C10 C9 H9 109.5
C8 C9 H9 109.5
C3 C9 H9 109.5
O1 C10 N2 124.54(14)
O1 C10 C9 127.14(13)
N2 C10 C9 108.32(12)
O2 C11 N2 124.53(13)
O2 C11 C8 126.89(13)
N2 C11 C8 108.55(11)
N2 C12 H12A 109.5
N2 C12 H12B 109.5
H12A C12 H12B 109.5
N2 C12 H12C 109.5
H12A C12 H12C 109.5
H12B C12 H12C 109.5
C18 C13 C14 120.02(13)
C18 C13 C2 121.56(13)
C14 C13 C2 118.37(13)
C15 C14 C13 116.93(14)
C15 C14 H14 121.5
C13 C14 H14 121.5
C14 C15 C16 122.46(14)
C14 C15 O3 127.72(14)
C16 C15 O3 109.82(13)
C17 C16 O4 128.39(14)
C17 C16 C15 121.82(14)
O4 C16 C15 109.79(13)
C16 C17 C18 116.46(14)
C16 C17 H17 121.8
C18 C17 H17 121.8
C13 C18 C17 122.30(14)
C13 C18 H18 118.9
C17 C18 H18 118.9
O3 C19 O4 109.42(13)
O3 C19 H19A 109.8
O4 C19 H19A 109.8
O3 C19 H19B 109.8
O4 C19 H19B 109.8
H19A C19 H19B 108.2

loop_
_geom_bond_atom_site_label_1
_geom_bond_atom_site_label_2
_geom_bond_distance
F1 C7 1.3443(18)
F2 C7 1.3436(17)
F3 C7 1.3408(18)
O1 C10 1.2099(18)
O2 C11 1.2111(18)
O3 C15 1.3815(18)
O3 C19 1.416(2)
O4 C16 1.3764(17)
O4 C19 1.418(2)
N1 C1 1.4672(18)
N1 C2 1.4819(17)
N1 C6 1.4822(18)
N2 C11 1.3787(19)
N2 C10 1.3827(19)
N2 C12 1.4595(18)
C1 H1A 0.98
C1 H1B 0.98
C1 H1C 0.98
C2 C13 1.5232(19)
C2 C3 1.5489(19)
C2 H2 1.0
C3 C4 1.499(2)
C3 C9 1.5451(19)
C3 H3 1.0
C4 C5 1.319(2)
C4 H4 0.95
C5 C6 1.516(2)
C5 H5 0.95
C6 C7 1.5273(19)
C6 C8 1.5650(19)
C8 C11 1.5182(19)
C8 C9 1.5410(18)
C8 H8 1.0
C9 C10 1.519(2)
C9 H9 1.0
C12 H12A 0.98
C12 H12B 0.98
C12 H12C 0.98
C13 C18 1.382(2)
C13 C14 1.408(2)
C14 C15 1.374(2)
C14 H14 0.95
C15 C16 1.379(2)
C16 C17 1.367(2)
C17 C18 1.404(2)
C17 H17 0.95
C18 H18 0.95
C19 H19A 0.99
C19 H19B 0.99

loop_
_geom_torsion_atom_site_label_1
_geom_torsion_atom_site_label_2
_geom_torsion_atom_site_label_3
_geom_torsion_atom_site_label_4
_geom_torsion
C1 N1 C2 C13 99.84(13)
C6 N1 C2 C13 -127.64(12)
C1 N1 C2 C3 -135.82(12)
C6 N1 C2 C3 -3.30(15)
N1 C2 C3 C4 -52.95(14)
C13 C2 C3 C4 71.08(14)
N1 C2 C3 C9 62.47(14)
C13 C2 C3 C9 -173.50(11)
C9 C3 C4 C5 -57.33(16)
C2 C3 C4 C5 56.78(16)
C3 C4 C5 C6 -0.93(18)
C1 N1 C6 C5 -173.34(12)
C2 N1 C6 C5 57.23(14)
C1 N1 C6 C7 -54.70(16)
C2 N1 C6 C7 175.87(11)
C1 N1 C6 C8 68.89(15)
C2 N1 C6 C8 -60.54(14)
C4 C5 C6 N1 -57.53(16)
C4 C5 C6 C7 -176.65(13)
C4 C5 C6 C8 59.20(16)
N1 C6 C7 F3 -162.20(11)
C5 C6 C7 F3 -45.01(16)
C8 C6 C7 F3 77.14(15)
N1 C6 C7 F2 77.86(15)
C5 C6 C7 F2 -164.95(12)
C8 C6 C7 F2 -42.80(17)
N1 C6 C7 F1 -43.37(16)
C5 C6 C7 F1 73.82(15)
C8 C6 C7 F1 -164.03(12)
N1 C6 C8 C11 179.63(11)
C5 C6 C8 C11 63.52(16)
C7 C6 C8 C11 -58.51(17)
N1 C6 C8 C9 62.90(14)
C5 C6 C8 C9 -53.21(14)
C7 C6 C8 C9 -175.24(11)
C11 C8 C9 C10 -5.87(14)
C6 C8 C9 C10 119.12(12)
C11 C8 C9 C3 -127.64(12)
C6 C8 C9 C3 -2.66(15)
C4 C3 C9 C10 -59.72(15)
C2 C3 C9 C10 -174.93(11)
C4 C3 C9 C8 57.28(15)
C2 C3 C9 C8 -57.93(14)
C11 N2 C10 O1 178.08(14)
C12 N2 C10 O1 -4.6(2)
C11 N2 C10 C9 -2.77(16)
C12 N2 C10 C9 174.51(12)
C8 C9 C10 O1 -175.46(15)
C3 C9 C10 O1 -54.6(2)
C8 C9 C10 N2 5.42(15)
C3 C9 C10 N2 126.25(12)
C10 N2 C11 O2 176.80(14)
C12 N2 C11 O2 -0.5(2)
C10 N2 C11 C8 -1.22(16)
C12 N2 C11 C8 -178.51(12)
C9 C8 C11 O2 -173.41(14)
C6 C8 C11 O2 68.77(19)
C9 C8 C11 N2 4.54(15)
C6 C8 C11 N2 -113.28(13)
N1 C2 C13 C18 15.39(18)
C3 C2 C13 C18 -107.50(15)
N1 C2 C13 C14 -167.13(12)
C3 C2 C13 C14 69.98(16)
C18 C13 C14 C15 0.8(2)
C2 C13 C14 C15 -176.72(13)
C13 C14 C15 C16 -0.1(2)
C13 C14 C15 O3 179.02(14)
C19 O3 C15 C14 -178.77(17)
C19 O3 C15 C16 0.45(19)
C19 O4 C16 C17 179.86(17)
C19 O4 C16 C15 0.77(18)
C14 C15 C16 C17 -0.7(2)
O3 C15 C16 C17 -179.95(14)
C14 C15 C16 O4 178.48(14)
O3 C15 C16 O4 -0.79(18)
O4 C16 C17 C18 -178.27(14)
C15 C16 C17 C18 0.7(2)
C14 C13 C18 C17 -0.8(2)
C2 C13 C18 C17 176.68(13)
C16 C17 C18 C13 0.0(2)
C15 O3 C19 O4 0.0(2)
C16 O4 C19 O3 -0.5(2)
